data_7042331
loop_
_publ_author_name
'Wu, Ruofei'
'Jiang, Xingxing'
'Xia, Mingjun'
'Liu, Lijuan'
'Wang, Xiaoyang'
'Lin, Zheshuai'
'Chen, Chuangtian'

_publ_section_title
;
 K8Ce2I18O53: a novel potassium cerium(iv) iodate with enhanced visible
 light driven photocatalytic activity resulting from polar zero
 dimensional [Ce(IO3)8](4-) units.
;
_journal_issue 13
_journal_name_full 'Dalton transactions (Cambridge, England : 2003)'
_journal_page_first 4170
_journal_page_last 4173
_journal_paper_doi 10.1039/c7dt00185a
_journal_volume 46
_journal_year 2017
_chemical_formula_sum 'Ce2 I18 K8 O53'
_chemical_formula_weight 3725.24
_chemical_name_systematic
; 
 ? 
;
_space_group_IT_number 15
_symmetry_cell_setting monoclinic
_symmetry_space_group_name_Hall '-C 2yc'
_symmetry_space_group_name_H-M 'C 1 2/c 1'
_atom_sites_solution_hydrogens none
_atom_sites_solution_primary direct
_atom_sites_solution_secondary difmap
_audit_creation_method SHELXL-97
_audit_update_record
;
2016-11-18 deposited with the CCDC.
2017-03-06 downloaded from the CCDC.
;
_cell_angle_alpha 90.00
_cell_angle_beta 100.471(2)
_cell_angle_gamma 90.00
_cell_formula_units_Z 2
_cell_length_a 18.2793(7)
_cell_length_b 11.4855(7)
_cell_length_c 13.2212(6)
_cell_measurement_reflns_used 5229
_cell_measurement_temperature 153(1)
_cell_measurement_theta_max 31.5074
_cell_measurement_theta_min 2.1091
_cell_volume 2729.5(2)
_computing_structure_refinement 'SHELXL-97 (Sheldrick, 1997)'
_computing_structure_solution 'SHELXS-97 (Sheldrick, 1990)'
_diffrn_ambient_temperature 153(1)
_diffrn_measured_fraction_theta_full 0.996
_diffrn_measured_fraction_theta_max 0.996
_diffrn_measurement_device_type Molybdenum
_diffrn_measurement_method dtprofit.ref
_diffrn_radiation_monochromator graphite
_diffrn_radiation_source 'fine-focus sealed tube'
_diffrn_radiation_type MoK\a
_diffrn_radiation_wavelength 0.71073
_diffrn_reflns_av_R_equivalents 0.0336
_diffrn_reflns_av_sigmaI/netI 0.0280
_diffrn_reflns_limit_h_max 21
_diffrn_reflns_limit_h_min -20
_diffrn_reflns_limit_k_max 12
_diffrn_reflns_limit_k_min -13
_diffrn_reflns_limit_l_max 15
_diffrn_reflns_limit_l_min -15
_diffrn_reflns_number 8559
_diffrn_reflns_theta_full 25.09
_diffrn_reflns_theta_max 25.09
_diffrn_reflns_theta_min 2.10
_exptl_absorpt_coefficient_mu 12.564
_exptl_absorpt_correction_T_max 1.000
_exptl_absorpt_correction_T_min 0.637
_exptl_absorpt_correction_type multi-scan
_exptl_crystal_colour Yellow
_exptl_crystal_density_diffrn 4.533
_exptl_crystal_density_method 'not measured'
_exptl_crystal_description Prism
_exptl_crystal_F_000 3292
_exptl_crystal_size_max 0.1200
_exptl_crystal_size_mid 0.1000
_exptl_crystal_size_min 0.0900
_refine_diff_density_max 3.423
_refine_diff_density_min -3.768
_refine_diff_density_rms 0.323
_refine_ls_extinction_coef 0.000152(16)
_refine_ls_extinction_expression Fc^*^=kFc[1+0.001xFc^2^\l^3^/sin(2\q)]^-1/4^
_refine_ls_extinction_method SHELXL
_refine_ls_goodness_of_fit_ref 1.063
_refine_ls_hydrogen_treatment none
_refine_ls_matrix_type full
_refine_ls_number_parameters 194
_refine_ls_number_reflns 2410
_refine_ls_number_restraints 25
_refine_ls_restrained_S_all 1.072
_refine_ls_R_factor_all 0.0504
_refine_ls_R_factor_gt 0.0458
_refine_ls_shift/su_max 0.001
_refine_ls_shift/su_mean 0.000
_refine_ls_structure_factor_coef Fsqd
_refine_ls_weighting_details 'calc w=1/[\s^2^(Fo^2^)+(0.0410P)^2^+249.4564P] where P=(Fo^2^+2Fc^2^)/3'
_refine_ls_weighting_scheme calc
_refine_ls_wR_factor_gt 0.1141
_refine_ls_wR_factor_ref 0.1177
_reflns_number_gt 2172
_reflns_number_total 2410
_reflns_threshold_expression >2sigma(I)
_cod_data_source_file c7dt00185a2.cif
_cod_data_source_block 2
_cod_depositor_comments
;
The following automatic conversions were performed:

'_exptl_absorpt_correction_type' value 'Multi-scan' changed to
'multi-scan' according to
/home/data/users/saulius/crontab/automatic-downloads/rss-feeds/RSC/lib/dictionaries/cif_core.dic
dictionary named 'cif_core.dic' version 2.4.2 from 2011-04-26.

Automatic conversion script
Id: cif_fix_values 4973 2017-02-22 13:04:09Z antanas 

 Adding full bibliography for 7042331.cif.
;
_cod_original_sg_symbol_H-M 'C 2/c'
_cod_database_code 7042331

loop_
_symmetry_equiv_pos_as_xyz
'x, y, z'
'-x, y, -z+1/2'
'x+1/2, y+1/2, z'
'-x+1/2, y+1/2, -z+1/2'
'-x, -y, -z'
'x, -y, z-1/2'
'-x+1/2, -y+1/2, -z'
'x+1/2, -y+1/2, z-1/2'

loop_
_atom_site_label
_atom_site_type_symbol
_atom_site_fract_x
_atom_site_fract_y
_atom_site_fract_z
_atom_site_U_iso_or_equiv
_atom_site_adp_type
_atom_site_occupancy
_atom_site_symmetry_multiplicity
_atom_site_calc_flag
_atom_site_refinement_flags
Ce1 Ce 0.0000 0.13442(8) 0.7500 0.0099(2) Uani 1 2 d S
I1 I 0.0000 0.62122(12) 0.7500 0.0379(4) Uani 1 2 d S
I2 I 0.92919(4) 0.88098(7) 0.55381(6) 0.0179(2) Uani 1 1 d .
I3 I 0.12950(4) 0.36539(7) 0.65479(6) 0.0161(2) Uani 1 1 d U
I4 I 0.70529(4) 0.60777(6) 0.84771(6) 0.0127(2) Uani 1 1 d .
I5 I 0.91652(5) 0.64287(8) 0.04191(7) 0.0265(3) Uani 1 1 d .
K1 K 0.84788(19) 0.8731(3) 0.8381(2) 0.0333(7) Uani 1 1 d .
K2 K 0.78623(16) 0.6240(3) 0.6081(2) 0.0308(8) Uani 1 1 d .
O1 O 0.9409(8) 0.7349(12) 0.9328(11) 0.065(4) Uani 1 1 d .
O2 O 0.9247(9) 0.5173(14) 0.6947(12) 0.073(4) Uani 1 1 d U
O3 O 0.6205(4) 0.5649(7) 0.7590(6) 0.0175(18) Uani 1 1 d .
O4 O 0.9699(17) 0.684(3) 0.862(2) 0.015(7) Uani 0.25 1 d PU
O5 O 0.9943(4) 0.9904(8) 0.6214(6) 0.0204(19) Uani 1 1 d .
O6 O 0.7326(5) 0.7274(8) 0.7764(7) 0.025(2) Uani 1 1 d .
O7 O 0.9024(6) 0.8046(9) 0.6592(7) 0.032(2) Uani 1 1 d .
O8 O 0.0497(5) 0.2650(8) 0.6527(7) 0.0216(19) Uani 1 1 d .
O9 O 0.1668(6) 0.2930(10) 0.5562(8) 0.039(3) Uani 1 1 d .
O10 O 0.7606(5) 0.4967(8) 0.8007(7) 0.027(2) Uani 1 1 d .
O11 O 0.9095(5) 0.7697(8) 0.1250(7) 0.026(2) Uani 1 1 d .
O12 O 0.8487(5) 0.9705(8) 0.5101(7) 0.025(2) Uani 1 1 d .
O13 O 0.0722(5) 0.4771(8) 0.5830(7) 0.0277(13) Uani 1 1 d U
O14 O 0.8188(7) 0.6319(10) 0.9971(9) 0.046(3) Uani 1 1 d U

loop_
_atom_site_aniso_label
_atom_site_aniso_U_11
_atom_site_aniso_U_22
_atom_site_aniso_U_33
_atom_site_aniso_U_23
_atom_site_aniso_U_13
_atom_site_aniso_U_12
Ce1 0.0077(4) 0.0109(5) 0.0108(4) 0.000 0.0010(3) 0.000
I1 0.0341(8) 0.0341(8) 0.0433(9) 0.000 0.0013(6) 0.000
I2 0.0151(4) 0.0184(4) 0.0182(4) -0.0080(3) -0.0022(3) 0.0019(3)
I3 0.0141(4) 0.0160(4) 0.0173(4) 0.0043(3) 0.0004(3) -0.0052(3)
I4 0.0093(4) 0.0146(4) 0.0138(4) 0.0014(3) 0.0009(3) 0.0006(3)
I5 0.0193(4) 0.0217(5) 0.0320(5) -0.0140(4) -0.0124(3) 0.0073(3)
K1 0.0347(17) 0.0353(18) 0.0270(17) 0.0052(13) -0.0020(13) -0.0124(14)
K2 0.0241(16) 0.048(2) 0.0207(16) 0.0052(13) 0.0045(12) -0.0031(13)
O1 0.074(9) 0.055(8) 0.062(9) 0.003(7) -0.002(7) 0.002(7)
O2 0.072(4) 0.073(4) 0.073(4) 0.0003(10) 0.0133(13) 0.0001(10)
O3 0.012(4) 0.022(5) 0.017(4) -0.007(3) 0.000(3) 0.002(3)
O4 0.015(7) 0.015(7) 0.015(7) 0.0000(10) 0.0027(16) 0.0001(10)
O5 0.015(4) 0.024(5) 0.021(5) -0.010(4) 0.000(3) -0.005(4)
O6 0.021(4) 0.027(5) 0.027(5) 0.010(4) 0.007(4) -0.003(4)
O7 0.039(6) 0.029(5) 0.025(5) 0.007(4) -0.003(4) -0.007(4)
O8 0.016(4) 0.022(5) 0.024(5) 0.007(4) -0.002(4) -0.008(4)
O9 0.047(6) 0.049(7) 0.025(5) -0.012(5) 0.018(5) -0.023(5)
O10 0.016(4) 0.031(5) 0.032(5) -0.008(4) -0.001(4) 0.009(4)
O11 0.016(4) 0.022(5) 0.037(6) -0.021(4) -0.003(4) 0.000(4)
O12 0.020(4) 0.029(5) 0.025(5) 0.002(4) 0.001(4) 0.006(4)
O13 0.0272(15) 0.0258(14) 0.0286(16) 0.0044(10) 0.0015(9) 0.0027(10)
O14 0.046(3) 0.047(3) 0.046(3) -0.0013(10) 0.0081(11) 0.0001(10)

loop_
_atom_type_symbol
_atom_type_description
_atom_type_scat_dispersion_real
_atom_type_scat_dispersion_imag
_atom_type_scat_source
O O 0.0106 0.0060 'International Tables Vol C Tables 4.2.6.8 and 6.1.1.4'
K K 0.2009 0.2494 'International Tables Vol C Tables 4.2.6.8 and 6.1.1.4'
I I -0.4742 1.8119 'International Tables Vol C Tables 4.2.6.8 and 6.1.1.4'
Ce Ce -0.2486 2.6331 'International Tables Vol C Tables 4.2.6.8 and 6.1.1.4'

loop_
_geom_angle_atom_site_label_1
_geom_angle_atom_site_label_2
_geom_angle_atom_site_label_3
_geom_angle
_geom_angle_site_symmetry_1
_geom_angle_site_symmetry_3
O8 Ce1 O8 97.3(5) . 2_556
O8 Ce1 O3 132.1(3) . 4_546
O8 Ce1 O3 77.5(3) 2_556 4_546
O8 Ce1 O3 77.5(3) . 3_445
O8 Ce1 O3 132.1(3) 2_556 3_445
O3 Ce1 O3 139.8(4) 4_546 3_445
O8 Ce1 O5 91.4(3) . 1_445
O8 Ce1 O5 154.3(3) 2_556 1_445
O3 Ce1 O5 78.8(3) 4_546 1_445
O3 Ce1 O5 73.3(3) 3_445 1_445
O8 Ce1 O5 154.3(3) . 2_646
O8 Ce1 O5 91.4(3) 2_556 2_646
O3 Ce1 O5 73.3(3) 4_546 2_646
O3 Ce1 O5 78.8(3) 3_445 2_646
O5 Ce1 O5 91.0(4) 1_445 2_646
O8 Ce1 O11 77.8(3) . 5_666
O8 Ce1 O11 66.5(3) 2_556 5_666
O3 Ce1 O11 136.5(3) 4_546 5_666
O3 Ce1 O11 65.9(3) 3_445 5_666
O5 Ce1 O11 139.2(3) 1_445 5_666
O5 Ce1 O11 83.7(3) 2_646 5_666
O8 Ce1 O11 66.5(3) . 6_466
O8 Ce1 O11 77.8(3) 2_556 6_466
O3 Ce1 O11 65.9(3) 4_546 6_466
O3 Ce1 O11 136.5(3) 3_445 6_466
O5 Ce1 O11 83.7(3) 1_445 6_466
O5 Ce1 O11 139.2(3) 2_646 6_466
O11 Ce1 O11 125.0(5) 5_666 6_466
O8 Ce1 K1 87.9(2) . 2_646
O8 Ce1 K1 160.0(2) 2_556 2_646
O3 Ce1 K1 113.0(2) 4_546 2_646
O3 Ce1 K1 30.6(2) 3_445 2_646
O5 Ce1 K1 43.7(2) 1_445 2_646
O5 Ce1 K1 76.4(2) 2_646 2_646
O11 Ce1 K1 96.1(2) 5_666 2_646
O11 Ce1 K1 121.7(2) 6_466 2_646
O8 Ce1 K1 160.0(2) . 1_445
O8 Ce1 K1 87.9(2) 2_556 1_445
O3 Ce1 K1 30.6(2) 4_546 1_445
O3 Ce1 K1 113.0(2) 3_445 1_445
O5 Ce1 K1 76.4(2) 1_445 1_445
O5 Ce1 K1 43.7(2) 2_646 1_445
O11 Ce1 K1 121.7(2) 5_666 1_445
O11 Ce1 K1 96.1(2) 6_466 1_445
K1 Ce1 K1 93.74(10) 2_646 1_445
O4 I1 O4 133(2) 1_455 2_656
O4 I1 O2 105.1(11) 1_455 1_455
O4 I1 O2 104.3(11) 2_656 1_455
O4 I1 O2 104.3(11) 1_455 2_656
O4 I1 O2 105.1(11) 2_656 2_656
O2 I1 O2 100.6(10) 1_455 2_656
O4 I1 K2 91.7(10) 1_455 2_656
O4 I1 K2 87.9(10) 2_656 2_656
O2 I1 K2 140.7(5) 1_455 2_656
O2 I1 K2 40.2(5) 2_656 2_656
O4 I1 K2 87.9(10) 1_455 1_455
O4 I1 K2 91.7(10) 2_656 1_455
O2 I1 K2 40.2(5) 1_455 1_455
O2 I1 K2 140.7(5) 2_656 1_455
K2 I1 K2 179.10(11) 2_656 1_455
O7 I2 O12 101.9(4) . .
O7 I2 O5 101.6(4) . .
O12 I2 O5 100.6(4) . .
O7 I2 K1 96.6(3) . 2_756
O12 I2 K1 146.4(3) . 2_756
O5 I2 K1 47.8(3) . 2_756
O7 I2 K2 40.1(3) . .
O12 I2 K2 87.6(3) . .
O5 I2 K2 141.5(3) . .
K1 I2 K2 123.60(7) 2_756 .
O7 I2 K1 139.8(3) . 6_575
O12 I2 K1 38.0(3) . 6_575
O5 I2 K1 89.3(3) . 6_575
K1 I2 K1 118.27(5) 2_756 6_575
K2 I2 K1 117.21(7) . 6_575
O9 I3 O13 102.1(5) . .
O9 I3 O8 95.9(4) . .
O13 I3 O8 93.1(4) . .
O9 I3 K2 29.7(4) . 5_666
O13 I3 K2 78.7(3) . 5_666
O8 I3 K2 115.2(3) . 5_666
O6 I4 O10 97.7(4) . .
O6 I4 O3 98.8(4) . .
O10 I4 O3 93.0(4) . .
O6 I4 K1 106.1(3) . 4_646
O10 I4 K1 49.2(3) . 4_646
O3 I4 K1 44.1(3) . 4_646
O6 I4 K2 47.4(3) . .
O10 I4 K2 53.9(3) . .
O3 I4 K2 83.7(3) . .
K1 I4 K2 64.22(8) 4_646 .
O6 I4 K1 32.6(3) . .
O10 I4 K1 96.7(3) . .
O3 I4 K1 131.3(3) . .
K1 I4 K1 129.12(3) 4_646 .
K2 I4 K1 64.99(7) . .
O14 I5 O11 94.6(5) 1_554 .
O14 I5 O1 98.4(6) 1_554 1_554
O11 I5 O1 93.7(5) . 1_554
O14 I5 K1 68.5(4) 1_554 1_554
O11 I5 K1 79.9(3) . 1_554
O1 I5 K1 34.3(4) 1_554 1_554
O14 I5 K2 55.1(4) 1_554 6_565
O11 I5 K2 111.1(3) . 6_565
O1 I5 K2 143.8(4) 1_554 6_565
K1 I5 K2 122.85(7) 1_554 6_565
O1 K1 O3 125.5(4) . 4_656
O1 K1 O6 100.4(4) . .
O3 K1 O6 126.4(3) 4_656 .
O1 K1 O10 168.7(4) . 4_656
O3 K1 O10 57.4(2) 4_656 4_656
O6 K1 O10 72.4(3) . 4_656
O1 K1 O7 86.1(4) . .
O3 K1 O7 71.8(3) 4_656 .
O6 K1 O7 87.1(3) . .
O10 K1 O7 84.8(3) 4_656 .
O1 K1 O12 95.4(4) . 6_576
O3 K1 O12 84.0(3) 4_656 6_576
O6 K1 O12 120.9(3) . 6_576
O10 K1 O12 95.8(3) 4_656 6_576
O7 K1 O12 150.9(3) . 6_576
O1 K1 O4 24.0(7) . .
O3 K1 O4 114.4(6) 4_656 .
O6 K1 O4 96.0(6) . .
O10 K1 O4 145.8(6) 4_656 .
O7 K1 O4 62.2(6) . .
O12 K1 O4 117.1(6) 6_576 .
O1 K1 O5 70.5(4) . 2_756
O3 K1 O5 56.9(2) 4_656 2_756
O6 K1 O5 163.8(3) . 2_756
O10 K1 O5 114.2(2) 4_656 2_756
O7 K1 O5 79.1(3) . 2_756
O12 K1 O5 74.1(2) 6_576 2_756
O4 K1 O5 70.1(6) . 2_756
O1 K1 I4 151.8(4) . 4_656
O3 K1 I4 28.60(17) 4_656 4_656
O6 K1 I4 99.0(2) . 4_656
O10 K1 I4 28.90(18) 4_656 4_656
O7 K1 I4 74.7(2) . 4_656
O12 K1 I4 91.9(2) 6_576 4_656
O4 K1 I4 133.2(6) . 4_656
O5 K1 I4 85.54(16) 2_756 4_656
O1 K1 I5 25.5(4) . 1_556
O3 K1 I5 147.1(2) 4_656 1_556
O6 K1 I5 85.5(2) . 1_556
O10 K1 I5 155.1(2) 4_656 1_556
O7 K1 I5 106.0(2) . 1_556
O12 K1 I5 85.5(2) 6_576 1_556
O4 K1 I5 45.9(6) . 1_556
O5 K1 I5 90.16(17) 2_756 1_556
I4 K1 I5 175.45(10) 4_656 1_556
O1 K1 K2 140.1(4) . 4_656
O3 K1 K2 71.2(2) 4_656 4_656
O6 K1 K2 91.8(2) . 4_656
O10 K1 K2 50.4(2) 4_656 4_656
O7 K1 K2 132.7(2) . 4_656
O12 K1 K2 46.98(19) 6_576 4_656
O4 K1 K2 163.7(6) . 4_656
O5 K1 K2 103.79(18) 2_756 4_656
I4 K1 K2 58.86(7) 4_656 4_656
I5 K1 K2 121.02(10) 1_556 4_656
O1 K1 I4 83.6(4) . .
O3 K1 I4 147.0(2) 4_656 .
O6 K1 I4 20.92(19) . .
O10 K1 I4 91.08(19) 4_656 .
O7 K1 I4 98.3(2) . .
O12 K1 I4 110.8(2) 6_576 .
O4 K1 I4 85.7(6) . .
O5 K1 I4 154.02(18) 2_756 .
I4 K1 I4 118.97(8) 4_656 .
I5 K1 I4 65.51(5) 1_556 .
K2 K1 I4 96.92(9) 4_656 .
O9 K2 O6 134.2(3) 5_666 .
O9 K2 O2 95.0(4) 5_666 .
O6 K2 O2 105.8(4) . .
O9 K2 O12 93.6(3) 5_666 7_666
O6 K2 O12 101.4(3) . 7_666
O2 K2 O12 131.6(4) . 7_666
O9 K2 O9 84.7(3) 5_666 3
O6 K2 O9 63.6(3) . 3
O2 K2 O9 162.3(4) . 3
O12 K2 O9 65.9(3) 7_666 3
O9 K2 O7 67.0(3) 5_666 .
O6 K2 O7 82.2(3) . .
O2 K2 O7 70.3(4) . .
O12 K2 O7 153.7(3) 7_666 .
O9 K2 O7 93.6(3) 3 .
O9 K2 O10 168.2(3) 5_666 .
O6 K2 O10 54.6(3) . .
O2 K2 O10 73.7(4) . .
O12 K2 O10 91.5(3) 7_666 .
O9 K2 O10 107.2(3) 3 .
O7 K2 O10 111.0(3) . .
O9 K2 O14 81.3(3) 5_666 6_565
O6 K2 O14 144.4(3) . 6_565
O2 K2 O14 65.7(4) . 6_565
O12 K2 O14 68.8(3) 7_666 6_565
O9 K2 O14 131.3(3) 3 6_565
O7 K2 O14 122.2(3) . 6_565
O10 K2 O14 90.7(3) . 6_565
O9 K2 I4 161.5(3) 5_666 .
O6 K2 I4 27.52(18) . .
O2 K2 I4 95.6(3) . .
O12 K2 I4 90.54(19) 7_666 .
O9 K2 I4 80.7(2) 3 .
O7 K2 I4 102.7(2) . .
O10 K2 I4 28.65(17) . .
O14 K2 I4 116.9(2) 6_565 .
O9 K2 K1 135.8(2) 5_666 4_646
O6 K2 K1 81.37(19) . 4_646
O2 K2 K1 98.6(3) . 4_646
O12 K2 K1 47.29(19) 7_666 4_646
O9 K2 K1 93.8(2) 3 4_646
O7 K2 K1 156.7(2) . 4_646
O10 K2 K1 45.68(18) . 4_646
O14 K2 K1 66.8(2) 6_565 4_646
I4 K2 K1 56.92(6) . 4_646
O9 K2 I1 87.3(3) 5_666 1_655
O6 K2 I1 94.73(19) . 1_655
O2 K2 I1 25.0(3) . 1_655
O12 K2 I1 156.2(2) 7_666 1_655
O9 K2 I1 137.8(2) 3 1_655
O7 K2 I1 45.7(2) . 1_655
O10 K2 I1 83.69(17) . 1_655
O14 K2 I1 87.9(2) 6_565 1_655
I4 K2 I1 96.05(7) . 1_655
K1 K2 I1 119.72(9) 4_646 1_655
O9 K2 I3 19.4(2) 5_666 5_666
O6 K2 I3 153.6(2) . 5_666
O2 K2 I3 84.8(3) . 5_666
O12 K2 I3 88.12(19) 7_666 5_666
O9 K2 I3 99.4(2) 3 5_666
O7 K2 I3 78.8(2) . 5_666
O10 K2 I3 150.7(2) . 5_666
O14 K2 I3 62.0(2) 6_565 5_666
I4 K2 I3 178.51(10) . 5_666
K1 K2 I3 121.61(10) 4_646 5_666
I1 K2 I3 84.92(6) 1_655 5_666
O4 O1 I5 118.8(17) . 1_556
O4 O1 K1 104.7(16) . .
I5 O1 K1 120.1(7) 1_556 .
I1 O2 K2 114.8(7) 1_655 .
I4 O3 Ce1 128.6(4) . 3
I4 O3 K1 107.3(3) . 4_646
Ce1 O3 K1 123.1(3) 3 4_646
O1 O4 I1 172(3) . 1_655
O1 O4 K1 51.3(13) . .
I1 O4 K1 121.2(14) 1_655 .
I2 O5 Ce1 140.0(4) . 1_665
I2 O5 K1 106.4(4) . 2_756
Ce1 O5 K1 105.0(3) 1_665 2_756
I4 O6 K1 126.5(4) . .
I4 O6 K2 105.1(4) . .
K1 O6 K2 97.7(3) . .
I2 O7 K1 134.5(5) . .
I2 O7 K2 116.9(4) . .
K1 O7 K2 92.2(3) . .
I3 O8 Ce1 142.8(4) . .
I3 O9 K2 130.9(6) . 5_666
I3 O9 K2 120.6(5) . 3_445
K2 O9 K2 95.3(3) 5_666 3_445
I4 O10 K1 102.0(4) . 4_646
I4 O10 K2 97.4(4) . .
K1 O10 K2 83.9(3) 4_646 .
I5 O11 Ce1 131.5(4) . 5_666
I2 O12 K2 121.8(4) . 7_666
I2 O12 K1 119.5(4) . 6_575
K2 O12 K1 85.7(3) 7_666 6_575
I5 O14 K2 99.3(5) 1_556 6_566

loop_
_geom_bond_atom_site_label_1
_geom_bond_atom_site_label_2
_geom_bond_distance
_geom_bond_site_symmetry_2
Ce1 O8 2.270(8) .
Ce1 O8 2.270(8) 2_556
Ce1 O3 2.325(8) 4_546
Ce1 O3 2.325(8) 3_445
Ce1 O5 2.361(8) 1_445
Ce1 O5 2.361(8) 2_646
Ce1 O11 2.385(8) 5_666
Ce1 O11 2.385(8) 6_466
Ce1 K1 4.390(3) 2_646
Ce1 K1 4.390(3) 1_445
I1 O4 1.82(3) 1_455
I1 O4 1.82(3) 2_656
I1 O2 1.868(16) 1_455
I1 O2 1.868(16) 2_656
I1 K2 4.015(3) 2_656
I1 K2 4.015(3) 1_455
I2 O7 1.789(10) .
I2 O12 1.802(9) .
I2 O5 1.846(8) .
I2 K1 4.067(3) 2_756
I2 K2 4.092(3) .
I2 K1 4.096(3) 6_575
I3 O9 1.783(10) .
I3 O13 1.812(9) .
I3 O8 1.855(8) .
I3 K2 4.052(3) 5_666
I4 O6 1.788(9) .
I4 O10 1.807(9) .
I4 O3 1.834(8) .
I4 K1 3.657(3) 4_646
I4 K2 3.736(3) .
I4 K1 4.027(3) .
I5 O14 1.781(12) 1_554
I5 O11 1.843(8) .
I5 O1 1.905(15) 1_554
I5 K1 3.821(3) 1_554
I5 K2 4.073(3) 6_565
K1 O1 2.491(14) .
K1 O3 2.665(9) 4_656
K1 O6 2.699(9) .
K1 O10 2.828(10) 4_656
K1 O7 2.839(11) .
K1 O12 2.896(10) 6_576
K1 O4 3.09(3) .
K1 O5 3.140(9) 2_756
K1 I4 3.657(3) 4_656
K1 I5 3.821(3) 1_556
K1 K2 3.931(5) 4_656
K2 O9 2.654(10) 5_666
K2 O6 2.848(10) .
K2 O2 2.857(16) .
K2 O12 2.882(10) 7_666
K2 O9 2.908(13) 3
K2 O7 2.957(10) .
K2 O10 3.045(10) .
K2 O14 3.386(12) 6_565
K2 K1 3.931(5) 4_646
K2 I1 4.015(3) 1_655
K2 I3 4.052(3) 5_666
O1 O4 1.30(3) .
O1 I5 1.905(15) 1_556
O2 I1 1.868(16) 1_655
O3 Ce1 2.325(8) 3
O3 K1 2.665(9) 4_646
O4 I1 1.82(3) 1_655
O5 Ce1 2.361(8) 1_665
O5 K1 3.140(9) 2_756
O9 K2 2.654(10) 5_666
O9 K2 2.908(13) 3_445
O10 K1 2.828(10) 4_646
O11 Ce1 2.385(8) 5_666
O12 K2 2.882(9) 7_666
O12 K1 2.896(10) 6_575
O14 I5 1.781(12) 1_556
O14 K2 3.386(12) 6_566
